data_1543039
loop_
_publ_author_name
'Qachchachi, Fatima Zahrae'
'Kandri Rodi, Youssef'
'Haoudi, Amal'
'Essassi, El Mokhtar'
'Capet, Fr\'ed\'eric'
'Zouihri, Hafid'

_publ_section_title
;
 1,1'-(Hexane-1,6-diyl)bis(indoline-2,3-dione)
;
_journal_coeditor_code BT4003
_journal_issue 4
_journal_name_full IUCrData
_journal_page_first x160542
_journal_paper_doi 10.1107/S2414314616005423
_journal_volume 1
_journal_year 2016
_chemical_formula_iupac 'C22 H20 N2 O4'
_chemical_formula_moiety 'C22 H20 N2 O4'
_chemical_formula_sum 'C22 H20 N2 O4'
_chemical_formula_weight 376.40
_chemical_name_systematic
;
1,1'-(Hexane-1,6-diyl)bis(indoline-2,3-dione)
;
_space_group_crystal_system orthorhombic
_space_group_IT_number 61
_space_group_name_Hall '-P 2ac 2ab'
_space_group_name_H-M_alt 'P b c a'
_symmetry_space_group_name_Hall '-P 2ac 2ab'
_symmetry_space_group_name_H-M 'P b c a'
_atom_sites_solution_hydrogens difmap
_atom_sites_solution_primary direct
_atom_sites_solution_secondary difmap
_audit_creation_method SHELXL-2014
_cell_angle_alpha 90
_cell_angle_beta 90
_cell_angle_gamma 90
_cell_formula_units_Z 4
_cell_length_a 15.1498(3)
_cell_length_b 7.4949(2)
_cell_length_c 16.4795(3)
_cell_measurement_reflns_used 9889
_cell_measurement_temperature 296(2)
_cell_measurement_theta_max 23.89
_cell_measurement_theta_min 2.47
_cell_volume 1871.19(7)
_computing_cell_refinement
;
SAINT (Bruker, 2009)
;
_computing_data_collection
;
APEX2 (Bruker, 2009)
;
_computing_data_reduction
;
SAINT (Bruker, 2009)
;
_computing_molecular_graphics
;
PLATON (Spek, 2009)
;
_computing_publication_material
;
publCIF (Westrip, 2010)
;
_computing_structure_refinement
;
SHELXL2014 (Sheldrick, 2015b)
;
_computing_structure_solution
;
SHELXT (Sheldrick, 2015a)
;
_diffrn_ambient_temperature 296(2)
_diffrn_measured_fraction_theta_full 0.999
_diffrn_measured_fraction_theta_max 0.999
_diffrn_measurement_device_type 'Bruker APEXII CCD'
_diffrn_measurement_method '\f and \w scans'
_diffrn_radiation_type MoK\a
_diffrn_radiation_wavelength 0.71073
_diffrn_reflns_av_R_equivalents 0.0412
_diffrn_reflns_limit_h_max 20
_diffrn_reflns_limit_h_min -19
_diffrn_reflns_limit_k_max 9
_diffrn_reflns_limit_k_min -9
_diffrn_reflns_limit_l_max 21
_diffrn_reflns_limit_l_min -21
_diffrn_reflns_number 52362
_diffrn_reflns_theta_full 25.242
_diffrn_reflns_theta_max 28.245
_diffrn_reflns_theta_min 2.814
_exptl_absorpt_coefficient_mu 0.093
_exptl_absorpt_correction_T_max 1.0000
_exptl_absorpt_correction_T_min 0.9254
_exptl_absorpt_correction_type multi-scan
_exptl_absorpt_process_details
;
(SADABS; Bruker, 2009)
;
_exptl_crystal_colour orange
_exptl_crystal_density_diffrn 1.336
_exptl_crystal_description prism
_exptl_crystal_F_000 792
_exptl_crystal_size_max 0.478
_exptl_crystal_size_mid 0.370
_exptl_crystal_size_min 0.154
_refine_diff_density_max 0.261
_refine_diff_density_min -0.226
_refine_ls_extinction_method none
_refine_ls_goodness_of_fit_ref 1.030
_refine_ls_hydrogen_treatment refall
_refine_ls_matrix_type full
_refine_ls_number_parameters 167
_refine_ls_number_reflns 2303
_refine_ls_number_restraints 0
_refine_ls_restrained_S_all 1.030
_refine_ls_R_factor_all 0.0772
_refine_ls_R_factor_gt 0.0534
_refine_ls_shift/su_max 0.000
_refine_ls_shift/su_mean 0.000
_refine_ls_structure_factor_coef Fsqd
_refine_ls_weighting_details 'w=1/[\s^2^(Fo^2^)+(0.0802P)^2^+0.5456P] where P=(Fo^2^+2Fc^2^)/3'
_refine_ls_weighting_scheme calc
_refine_ls_wR_factor_gt 0.1502
_refine_ls_wR_factor_ref 0.1708
_reflns_number_gt 1596
_reflns_number_total 2303
_reflns_threshold_expression 'I > 2\s(I)'
_cod_data_source_file bt4003sup1.cif
_cod_data_source_block I
_cod_database_code 1543039
_shelx_space_group_comment
;
The symmetry employed for this shelxl refinement is uniquely defined
by the following loop, which should always be used as a source of
symmetry information in preference to the above space-group names.
They are only intended as comments.
;
_shelx_estimated_absorpt_t_min 0.957
_shelx_estimated_absorpt_t_max 0.986
_shelxl_version_number 2.014

loop_
_space_group_symop_operation_xyz
'x, y, z'
'-x+1/2, -y, z+1/2'
'-x, y+1/2, -z+1/2'
'x+1/2, -y+1/2, -z'
'-x, -y, -z'
'x-1/2, y, -z-1/2'
'x, -y-1/2, z-1/2'
'-x-1/2, y-1/2, z'

loop_
_atom_site_type_symbol
_atom_site_label
_atom_site_fract_x
_atom_site_fract_y
_atom_site_fract_z
_atom_site_U_iso_or_equiv
_atom_site_adp_type
_atom_site_calc_flag
_atom_site_occupancy
C C1 0.34040(11) 0.4314(2) 0.77758(10) 0.0504(4) Uani d 1
C C2 0.42431(12) 0.4338(3) 0.80961(14) 0.0664(6) Uani d 1
C C3 0.43333(15) 0.4836(3) 0.88930(14) 0.0755(6) Uani d 1
C C4 0.36311(18) 0.5300(3) 0.93673(14) 0.0799(7) Uani d 1
C C5 0.27861(16) 0.5286(3) 0.90539(13) 0.0704(6) Uani d 1
C C6 0.26756(10) 0.4786(3) 0.82489(11) 0.0536(4) Uani d 1
C C7 0.18931(12) 0.4580(3) 0.77498(14) 0.0647(5) Uani d 1
C C8 0.22517(14) 0.3985(3) 0.69028(13) 0.0686(6) Uani d 1
C C9 0.3733(2) 0.3309(3) 0.63322(14) 0.0758(6) Uani d 1
C C10 0.41541(15) 0.4874(3) 0.58917(12) 0.0624(5) Uani d 1
C C11 0.47878(17) 0.4251(3) 0.52375(13) 0.0665(5) Uani d 1
H H2 0.4687(16) 0.404(3) 0.7780(15) 0.082(7) Uiso d 1
H H3 0.4932(17) 0.481(3) 0.9136(14) 0.082(7) Uiso d 1
H H4 0.3711(18) 0.562(3) 0.9892(18) 0.102(9) Uiso d 1
H H5 0.2320(18) 0.557(4) 0.9323(17) 0.092(8) Uiso d 1
H H9A 0.3325(14) 0.264(3) 0.5976(15) 0.082(7) Uiso d 1
H H10A 0.3714(15) 0.563(3) 0.5626(14) 0.075(6) Uiso d 1
H H11A 0.4474(16) 0.346(3) 0.4847(16) 0.093(8) Uiso d 1
H H9B 0.4203(15) 0.261(3) 0.6596(15) 0.084(7) Uiso d 1
H H10B 0.4454(15) 0.560(3) 0.6282(15) 0.079(7) Uiso d 1
H H11B 0.5246(15) 0.357(3) 0.5493(13) 0.074(6) Uiso d 1
N N1 0.31307(11) 0.3827(2) 0.69831(9) 0.0627(5) Uani d 1
O O1 0.11235(9) 0.4797(3) 0.79127(13) 0.1002(6) Uani d 1
O O2 0.17970(13) 0.3727(3) 0.63114(11) 0.1027(7) Uani d 1

loop_
_atom_site_aniso_label
_atom_site_aniso_U_11
_atom_site_aniso_U_22
_atom_site_aniso_U_33
_atom_site_aniso_U_12
_atom_site_aniso_U_13
_atom_site_aniso_U_23
C1 0.0448(8) 0.0572(9) 0.0492(8) -0.0027(7) 0.0037(7) 0.0050(7)
C2 0.0424(9) 0.0803(13) 0.0766(13) -0.0013(9) 0.0044(9) 0.0121(11)
C3 0.0634(12) 0.0906(16) 0.0725(13) -0.0168(11) -0.0204(11) 0.0176(11)
C4 0.0950(17) 0.0897(16) 0.0552(12) -0.0218(13) -0.0126(11) 0.0024(11)
C5 0.0754(13) 0.0762(13) 0.0597(11) -0.0055(11) 0.0187(10) -0.0037(10)
C6 0.0416(9) 0.0593(10) 0.0600(10) -0.0032(7) 0.0049(7) 0.0015(8)
C7 0.0445(9) 0.0663(12) 0.0833(13) -0.0033(8) -0.0028(9) 0.0049(10)
C8 0.0733(13) 0.0610(11) 0.0715(12) -0.0109(9) -0.0263(10) 0.0044(9)
C9 0.1044(17) 0.0660(13) 0.0571(11) 0.0016(13) 0.0252(11) -0.0030(10)
C10 0.0753(12) 0.0591(11) 0.0529(10) 0.0048(10) 0.0100(9) -0.0021(9)
C11 0.0846(14) 0.0597(11) 0.0551(10) 0.0080(10) 0.0166(10) -0.0002(9)
N1 0.0684(10) 0.0705(10) 0.0491(8) -0.0028(8) 0.0072(7) -0.0026(7)
O1 0.0392(7) 0.1247(14) 0.1366(17) 0.0028(8) 0.0011(8) 0.0002(12)
O2 0.1175(14) 0.1024(13) 0.0881(12) -0.0207(11) -0.0450(11) -0.0030(10)

loop_
_atom_type_symbol
_atom_type_description
_atom_type_scat_dispersion_real
_atom_type_scat_dispersion_imag
_atom_type_scat_source
C C 0.0033 0.0016 'International Tables Vol C Tables 4.2.6.8 and 6.1.1.4'
H H 0.0000 0.0000 'International Tables Vol C Tables 4.2.6.8 and 6.1.1.4'
N N 0.0061 0.0033 'International Tables Vol C Tables 4.2.6.8 and 6.1.1.4'
O O 0.0106 0.0060 'International Tables Vol C Tables 4.2.6.8 and 6.1.1.4'

loop_
_geom_angle_atom_site_label_1
_geom_angle_atom_site_label_2
_geom_angle_atom_site_label_3
_geom_angle_site_symmetry_1
_geom_angle
C2 C1 C6 . 120.82(18)
C2 C1 N1 . 128.77(17)
C6 C1 N1 . 110.40(15)
C3 C2 C1 . 117.55(19)
C3 C2 H2 . 124.1(16)
C1 C2 H2 . 118.4(16)
C4 C3 C2 . 122.7(2)
C4 C3 H3 . 119.1(14)
C2 C3 H3 . 118.2(14)
C3 C4 C5 . 120.4(2)
C3 C4 H4 . 120.7(18)
C5 C4 H4 . 118.9(18)
C4 C5 C6 . 118.1(2)
C4 C5 H5 . 124.6(18)
C6 C5 H5 . 117.3(18)
C5 C6 C1 . 120.41(17)
C5 C6 C7 . 131.97(18)
C1 C6 C7 . 107.59(17)
O1 C7 C6 . 130.4(2)
O1 C7 C8 . 124.9(2)
C6 C7 C8 . 104.63(15)
O2 C8 N1 . 129.1(2)
O2 C8 C7 . 124.6(2)
N1 C8 C7 . 106.35(15)
N1 C9 C10 . 114.06(18)
N1 C9 H9A . 100.3(14)
C10 C9 H9A . 111.8(14)
N1 C9 H9B . 105.6(14)
C10 C9 H9B . 108.4(14)
H9A C9 H9B . 116(2)
C11 C10 C9 . 111.55(17)
C11 C10 H10A . 107.0(13)
C9 C10 H10A . 112.1(13)
C11 C10 H10B . 110.7(14)
C9 C10 H10B . 108.6(14)
H10A C10 H10B . 106.9(19)
C11 C11 C10 5_666 114.1(2)
C11 C11 H11A 5_666 108.0(15)
C10 C11 H11A . 109.9(14)
C11 C11 H11B 5_666 108.3(13)
C10 C11 H11B . 108.1(13)
H11A C11 H11B . 108.3(19)
C8 N1 C1 . 110.96(16)
C8 N1 C9 . 124.76(19)
C1 N1 C9 . 124.22(18)

loop_
_geom_bond_atom_site_label_1
_geom_bond_atom_site_label_2
_geom_bond_site_symmetry_2
_geom_bond_distance
C1 C2 . 1.377(3)
C1 C6 . 1.397(2)
C1 N1 . 1.418(2)
C2 C3 . 1.372(3)
C2 H2 . 0.88(2)
C3 C4 . 1.365(4)
C3 H3 . 0.99(3)
C4 C5 . 1.380(3)
C4 H4 . 0.91(3)
C5 C6 . 1.389(3)
C5 H5 . 0.86(3)
C6 C7 . 1.451(3)
C7 O1 . 1.207(2)
C7 C8 . 1.563(3)
C8 O2 . 1.209(2)
C8 N1 . 1.343(3)
C9 N1 . 1.461(3)
C9 C10 . 1.520(3)
C9 H9A . 0.99(2)
C9 H9B . 0.98(2)
C10 C11 . 1.517(3)
C10 H10A . 0.98(2)
C10 H10B . 0.96(3)
C11 C11 5_666 1.512(4)
C11 H11A . 1.00(3)
C11 H11B . 0.96(2)

loop_
_geom_hbond_atom_site_label_D
_geom_hbond_atom_site_label_H
_geom_hbond_atom_site_label_A
_geom_hbond_site_symmetry_A
_geom_hbond_distance_DH
_geom_hbond_distance_HA
_geom_hbond_distance_DA
_geom_hbond_angle_DHA
_geom_hbond_publ_flag
C2 H2 O1 6_657 0.88(2) 2.52(2) 3.316(3) 150.6(19) yes
C4 H4 O2 2_565 0.91(3) 2.51(3) 3.349(3) 154(2) yes
C9 H9A O2 . 0.99(2) 2.52(2) 2.950(4) 106.3(16) yes

loop_
_geom_torsion_atom_site_label_1
_geom_torsion_atom_site_label_2
_geom_torsion_atom_site_label_3
_geom_torsion_atom_site_label_4
_geom_torsion_site_symmetry_4
_geom_torsion
C6 C1 C2 C3 . 0.2(3)
N1 C1 C2 C3 . -178.8(2)
C1 C2 C3 C4 . -0.1(3)
C2 C3 C4 C5 . -0.1(4)
C3 C4 C5 C6 . 0.2(4)
C4 C5 C6 C1 . 0.0(3)
C4 C5 C6 C7 . 177.8(2)
C2 C1 C6 C5 . -0.1(3)
N1 C1 C6 C5 . 179.06(18)
C2 C1 C6 C7 . -178.48(18)
N1 C1 C6 C7 . 0.7(2)
C5 C6 C7 O1 . 0.0(4)
C1 C6 C7 O1 . 178.1(2)
C5 C6 C7 C8 . 180.0(2)
C1 C6 C7 C8 . -1.9(2)
O1 C7 C8 O2 . 2.3(4)
C6 C7 C8 O2 . -177.7(2)
O1 C7 C8 N1 . -177.4(2)
C6 C7 C8 N1 . 2.6(2)
N1 C9 C10 C11 . 178.6(2)
C9 C10 C11 C11 5_666 178.6(3)
O2 C8 N1 C1 . 178.1(2)
C7 C8 N1 C1 . -2.2(2)
O2 C8 N1 C9 . 0.9(4)
C7 C8 N1 C9 . -179.46(18)
C2 C1 N1 C8 . -179.8(2)
C6 C1 N1 C8 . 1.1(2)
C2 C1 N1 C9 . -2.6(3)
C6 C1 N1 C9 . 178.33(17)
C10 C9 N1 C8 . 95.2(3)
C10 C9 N1 C1 . -81.6(3)

_cod_database_fobs_code 1543039
